data_7129062
loop_
_publ_author_name
'Kalaiselvan, Arumugam'
'Dhamija, Shaina'
'Aswathi, Chakrapani'
'De, Arijit K.'
'Gokulnath, Sabapathi'

_publ_section_title
;
 Planar hexaphyrin-like macrocycles turning into bis-BODIPYs with
 box-shaped structures exhibiting excitonic coupling.
;
_journal_issue 87
_journal_name_full 'Chemical communications (Cambridge, England)'
_journal_page_first 11485
_journal_page_last 11488
_journal_paper_doi 10.1039/d1cc04403f
_journal_volume 57
_journal_year 2021
_chemical_formula_moiety 'C70 H54 B2 F14 N6'
_chemical_formula_sum 'C70 H54 B2 F14 N6'
_chemical_formula_weight 1266.81
_space_group_crystal_system monoclinic
_space_group_IT_number 15
_space_group_name_Hall '-I 2ya'
_space_group_name_H-M_alt 'I 1 2/a 1'
_atom_sites_solution_hydrogens geom
_audit_creation_method SHELXL-2017/1
_audit_update_record
;
2021-01-29 deposited with the CCDC.	2021-10-06 downloaded from the CCDC.
;
_cell_angle_alpha 90
_cell_angle_beta 95.021(5)
_cell_angle_gamma 90
_cell_formula_units_Z 4
_cell_length_a 17.626(3)
_cell_length_b 16.380(3)
_cell_length_c 24.678(6)
_cell_measurement_reflns_used 5433
_cell_measurement_temperature 296(2)
_cell_measurement_theta_max 20.37
_cell_measurement_theta_min 2.30
_cell_volume 7098(2)
_computing_cell_refinement 'APEX2/SAINT (Bruker, 2004)'
_computing_data_collection 'APEX2 (Bruker, 2004)'
_computing_data_reduction 'SAINT/XPREP (Bruker, 2004)'
_computing_molecular_graphics 'ORTEP3 (Farrugia, 1997) and Mercury (Bruno et al., 2002)'
_computing_publication_material 'SHELXL-2014 (Sheldrick, 2014)'
_computing_structure_refinement 'SHELXL-2017/1 (Sheldrick, 2017)'
_computing_structure_solution 'SHELXT 2014/5 (Sheldrick, 2014)'
_diffrn_ambient_temperature 296(2)
_diffrn_detector_area_resol_mean 0
_diffrn_measured_fraction_theta_full 0.999
_diffrn_measured_fraction_theta_max 0.999
_diffrn_measurement_device_type 'Bruker KAPPA APEX-II CCD'
_diffrn_measurement_method '\f and \w scans'
_diffrn_radiation_type MoK\a
_diffrn_radiation_wavelength 0.71073
_diffrn_reflns_av_R_equivalents 0.0576
_diffrn_reflns_av_unetI/netI 0.0460
_diffrn_reflns_Laue_measured_fraction_full 0.999
_diffrn_reflns_Laue_measured_fraction_max 0.999
_diffrn_reflns_limit_h_max 20
_diffrn_reflns_limit_h_min -20
_diffrn_reflns_limit_k_max 19
_diffrn_reflns_limit_k_min -19
_diffrn_reflns_limit_l_max 29
_diffrn_reflns_limit_l_min -29
_diffrn_reflns_number 37794
_diffrn_reflns_point_group_measured_fraction_full 0.999
_diffrn_reflns_point_group_measured_fraction_max 0.999
_diffrn_reflns_theta_full 24.997
_diffrn_reflns_theta_max 24.997
_diffrn_reflns_theta_min 2.302
_diffrn_source 'sealed tube'
_exptl_absorpt_coefficient_mu 0.095
_exptl_absorpt_correction_T_max 0.981
_exptl_absorpt_correction_T_min 0.977
_exptl_absorpt_correction_type multi-scan
_exptl_absorpt_process_details 'SADABS (Bruker, 2016)'
_exptl_crystal_colour violet
_exptl_crystal_density_diffrn 1.186
_exptl_crystal_density_meas 1.187
_exptl_crystal_density_method NONE
_exptl_crystal_description block
_exptl_crystal_F_000 2608
_exptl_crystal_size_max 0.240
_exptl_crystal_size_mid 0.200
_exptl_crystal_size_min 0.200
_refine_diff_density_max 0.266
_refine_diff_density_min -0.235
_refine_diff_density_rms 0.049
_refine_ls_extinction_method none
_refine_ls_goodness_of_fit_ref 1.035
_refine_ls_hydrogen_treatment constr
_refine_ls_matrix_type full
_refine_ls_number_parameters 451
_refine_ls_number_reflns 6243
_refine_ls_number_restraints 0
_refine_ls_restrained_S_all 1.035
_refine_ls_R_factor_all 0.1175
_refine_ls_R_factor_gt 0.0630
_refine_ls_shift/su_max 0.000
_refine_ls_shift/su_mean 0.000
_refine_ls_structure_factor_coef Fsqd
_refine_ls_weighting_details 'w=1/[\s^2^(Fo^2^)+(0.0915P)^2^+8.7234P] where P=(Fo^2^+2Fc^2^)/3'
_refine_ls_weighting_scheme calc
_refine_ls_wR_factor_gt 0.1631
_refine_ls_wR_factor_ref 0.2088
_reflns_Friedel_coverage 0.000
_reflns_number_gt 3491
_reflns_number_total 6243
_reflns_threshold_expression 'I > 2\s(I)'
_cod_data_source_file d1cc04403f3.cif
_cod_data_source_block shelx
_cod_depositor_comments 'Adding full bibliography for 7129062--7129063.cif.'
_cod_original_cell_volume 7098(3)
_cod_original_sg_symbol_H-M 'I 2/a'
_cod_database_code 7129062
_shelx_shelxl_version_number 2017/1
_shelx_space_group_comment
;
The symmetry employed for this shelxl refinement is uniquely defined
by the following loop, which should always be used as a source of
symmetry information in preference to the above space-group names.
They are only intended as comments.
;
_shelx_estimated_absorpt_t_min 0.977
_shelx_estimated_absorpt_t_max 0.981

loop_
_space_group_symop_operation_xyz
'x, y, z'
'-x+1/2, y, -z'
'x+1/2, y+1/2, z+1/2'
'-x+1, y+1/2, -z+1/2'
'-x, -y, -z'
'x-1/2, -y, z'
'-x+1/2, -y+1/2, -z+1/2'
'x, -y+1/2, z+1/2'

loop_
_atom_site_label
_atom_site_type_symbol
_atom_site_fract_x
_atom_site_fract_y
_atom_site_fract_z
_atom_site_U_iso_or_equiv
_atom_site_adp_type
_atom_site_occupancy
_atom_site_site_symmetry_order
_atom_site_calc_flag
_atom_site_refinement_flags_posn
_atom_site_refinement_flags_adp
_atom_site_refinement_flags_occupancy
_atom_site_disorder_assembly
_atom_site_disorder_group
C1 C 0.5869(2) 0.1403(2) 0.26986(14) 0.0683(11) Uani 1 1 d . . . . .
C2 C 0.5902(2) 0.1984(2) 0.31877(12) 0.0548(9) Uani 1 1 d . . . . .
C3 C 0.5579(2) 0.1802(2) 0.36651(12) 0.0543(9) Uani 1 1 d . . . . .
H3 H 0.531040 0.131708 0.369165 0.065 Uiso 1 1 calc R U . . .
C4 C 0.56529(18) 0.23343(19) 0.41055(12) 0.0480(8) Uani 1 1 d . . . . .
C5 C 0.60659(18) 0.30623(18) 0.40726(11) 0.0451(8) Uani 1 1 d . . . . .
C6 C 0.63659(18) 0.32870(19) 0.35871(12) 0.0488(8) Uani 1 1 d . . . . .
C7 C 0.6274(2) 0.2736(2) 0.31593(12) 0.0551(9) Uani 1 1 d . . . . .
H7 H 0.647231 0.287429 0.283438 0.066 Uiso 1 1 calc R U . . .
C8 C 0.6700(2) 0.4100(2) 0.35106(12) 0.0519(8) Uani 1 1 d . . . . .
C9 C 0.6342(2) 0.4751(2) 0.32291(17) 0.0738(11) Uani 1 1 d . . . . .
H9 H 0.585485 0.474616 0.305055 0.089 Uiso 1 1 calc R U . . .
C10 C 0.6832(2) 0.5398(2) 0.32618(16) 0.0697(11) Uani 1 1 d . . . . .
H10 H 0.673727 0.591471 0.311538 0.084 Uiso 1 1 calc R U . . .
C11 C 0.7502(2) 0.5140(2) 0.35560(13) 0.0534(9) Uani 1 1 d . . . . .
C12 C 0.8198(2) 0.5522(2) 0.36735(13) 0.0533(9) Uani 1 1 d . . . . .
C13 C 0.8815(2) 0.5122(2) 0.39379(13) 0.0527(8) Uani 1 1 d . . . . .
C14 C 0.9575(2) 0.5356(2) 0.40436(15) 0.0665(10) Uani 1 1 d . . . . .
H14 H 0.978438 0.585822 0.396329 0.080 Uiso 1 1 calc R U . . .
C15 C 0.9952(2) 0.4710(2) 0.42863(16) 0.0719(11) Uani 1 1 d . . . . .
H15 H 1.046945 0.469198 0.439906 0.086 Uiso 1 1 calc R U . . .
C16 C 0.94290(19) 0.4077(2) 0.43377(12) 0.0501(8) Uani 1 1 d . . . . .
C17 C 0.95992(19) 0.3271(2) 0.45900(12) 0.0498(8) Uani 1 1 d . . . . .
C18 C 0.93717(18) 0.30556(19) 0.51028(12) 0.0472(8) Uani 1 1 d . . . . .
C19 C 0.96275(19) 0.23318(19) 0.53572(12) 0.0484(8) Uani 1 1 d . . . . .
C20 C 1.0077(2) 0.1794(2) 0.50948(13) 0.0590(9) Uani 1 1 d . . . . .
H20 H 1.023209 0.130615 0.526201 0.071 Uiso 1 1 calc R U . . .
C21 C 1.0299(2) 0.1982(2) 0.45790(13) 0.0632(10) Uani 1 1 d . . . . .
C22 C 1.0062(2) 0.2721(2) 0.43490(13) 0.0606(9) Uani 1 1 d . . . . .
H22 H 1.022348 0.285600 0.401162 0.073 Uiso 1 1 calc R U . . .
C23 C 1.0818(3) 0.1406(3) 0.42843(17) 0.0915(15) Uani 1 1 d . . . . .
C24 C 0.5441(3) 0.1807(4) 0.22081(17) 0.1147(18) Uani 1 1 d . . . . .
H24A H 0.568331 0.231433 0.213244 0.172 Uiso 1 1 calc R U . . .
H24B H 0.544508 0.145316 0.189826 0.172 Uiso 1 1 calc R U . . .
H24C H 0.492452 0.190871 0.228398 0.172 Uiso 1 1 calc R U . . .
C25 C 0.5474(4) 0.0601(3) 0.28094(19) 0.1131(18) Uani 1 1 d . . . . .
H25A H 0.573703 0.033722 0.311834 0.170 Uiso 1 1 calc R U . . .
H25B H 0.495689 0.070778 0.288265 0.170 Uiso 1 1 calc R U . . .
H25C H 0.547744 0.025223 0.249693 0.170 Uiso 1 1 calc R U . . .
C26 C 0.6684(3) 0.1195(4) 0.2578(2) 0.1184(19) Uani 1 1 d . . . . .
H26A H 0.694597 0.094056 0.289113 0.178 Uiso 1 1 calc R U . . .
H26B H 0.667130 0.082730 0.227421 0.178 Uiso 1 1 calc R U . . .
H26C H 0.694592 0.168598 0.249269 0.178 Uiso 1 1 calc R U . . .
C30 C 0.8296(2) 0.6388(2) 0.34997(14) 0.0584(9) Uani 1 1 d . . . . .
C31 C 0.8335(3) 0.7018(2) 0.38630(17) 0.0758(11) Uani 1 1 d . . . . .
C32 C 0.8411(3) 0.7820(2) 0.3699(2) 0.0842(13) Uani 1 1 d . . . . .
C33 C 0.8456(3) 0.7991(3) 0.3165(2) 0.0837(13) Uani 1 1 d . . . . .
C34 C 0.8418(3) 0.7383(3) 0.27953(18) 0.0840(13) Uani 1 1 d . . . . .
C35 C 0.8337(2) 0.6590(2) 0.29547(17) 0.0715(11) Uani 1 1 d . . . . .
N1 N 0.87412(15) 0.43204(15) 0.41241(10) 0.0494(7) Uani 1 1 d . . . . .
N2 N 0.74029(16) 0.43295(15) 0.37082(10) 0.0498(7) Uani 1 1 d . . . . .
N3 N 0.60529(15) 0.35023(15) 0.45505(10) 0.0498(7) Uani 1 1 d . . . . .
H3A H 0.626755 0.396646 0.462053 0.060 Uiso 1 1 calc R U . . .
B1 B 0.8004(3) 0.3812(3) 0.4039(2) 0.0765(15) Uani 1 1 d . . . . .
F1 F 0.8295(2) 0.68542(15) 0.43910(10) 0.1134(10) Uani 1 1 d . . . . .
F2 F 0.8444(2) 0.84170(16) 0.40668(13) 0.1300(11) Uani 1 1 d . . . . .
F3 F 0.85175(19) 0.87677(15) 0.30081(14) 0.1272(11) Uani 1 1 d . . . . .
F4 F 0.84337(19) 0.75629(17) 0.22607(11) 0.1241(11) Uani 1 1 d . . . . .
F5 F 0.82963(18) 0.60068(15) 0.25748(10) 0.1031(9) Uani 1 1 d . . . . .
F6 F 0.7774(2) 0.3489(4) 0.44752(18) 0.0724(18) Uani 0.683(11) 1 d . . P A 1
F7 F 0.8170(2) 0.3106(2) 0.3675(3) 0.0747(15) Uani 0.683(11) 1 d . . P A 1
C27 C 1.0492(10) 0.1356(7) 0.3671(3) 0.154(6) Uani 0.683(11) 1 d . . P A 1
H27A H 1.046179 0.189535 0.351854 0.231 Uiso 0.683(11) 1 calc R U P A 1
H27B H 1.082298 0.102610 0.347316 0.231 Uiso 0.683(11) 1 calc R U P A 1
H27C H 0.999350 0.111660 0.364850 0.231 Uiso 0.683(11) 1 calc R U P A 1
C28 C 1.0856(11) 0.0588(8) 0.4501(6) 0.179(10) Uani 0.683(11) 1 d . . P A 1
H28A H 1.035122 0.036583 0.449515 0.269 Uiso 0.683(11) 1 calc R U P A 1
H28B H 1.115773 0.025335 0.428350 0.269 Uiso 0.683(11) 1 calc R U P A 1
H28C H 1.108419 0.060004 0.486869 0.269 Uiso 0.683(11) 1 calc R U P A 1
C29 C 1.1566(7) 0.1825(10) 0.4270(8) 0.209(8) Uani 0.683(11) 1 d . . P A 1
H29A H 1.148795 0.236280 0.412081 0.314 Uiso 0.683(11) 1 calc R U P A 1
H29B H 1.180982 0.186426 0.463246 0.314 Uiso 0.683(11) 1 calc R U P A 1
H29C H 1.188335 0.151757 0.404727 0.314 Uiso 0.683(11) 1 calc R U P A 1
F7' F 0.7711(5) 0.4088(9) 0.4668(4) 0.084(4) Uani 0.317(11) 1 d . . P A 2
F6' F 0.7993(5) 0.3142(6) 0.4092(7) 0.093(6) Uani 0.317(11) 1 d . . P A 2
C27' C 1.1001(12) 0.1642(13) 0.3757(9) 0.097(6) Uiso 0.317(11) 1 d . . P A 2
H27D H 1.132471 0.123742 0.361643 0.145 Uiso 0.317(11) 1 calc R U P A 2
H27E H 1.054119 0.169071 0.352012 0.145 Uiso 0.317(11) 1 calc R U P A 2
H27F H 1.125980 0.215837 0.377897 0.145 Uiso 0.317(11) 1 calc R U P A 2
C28' C 1.0519(16) 0.049(2) 0.4310(12) 0.109(9) Uiso 0.317(11) 1 d . . P A 2
H28D H 1.040558 0.037043 0.467494 0.164 Uiso 0.317(11) 1 calc R U P A 2
H28E H 1.006727 0.043206 0.406733 0.164 Uiso 0.317(11) 1 calc R U P A 2
H28F H 1.090499 0.012701 0.420498 0.164 Uiso 0.317(11) 1 calc R U P A 2
C29' C 1.1646(11) 0.1331(14) 0.4662(8) 0.096(6) Uani 0.317(11) 1 d . . P A 2
H29D H 1.155507 0.117213 0.502535 0.144 Uiso 0.317(11) 1 calc R U P A 2
H29E H 1.195845 0.092860 0.450738 0.144 Uiso 0.317(11) 1 calc R U P A 2
H29F H 1.190066 0.184959 0.467160 0.144 Uiso 0.317(11) 1 calc R U P A 2

loop_
_atom_site_aniso_label
_atom_site_aniso_U_11
_atom_site_aniso_U_22
_atom_site_aniso_U_33
_atom_site_aniso_U_23
_atom_site_aniso_U_13
_atom_site_aniso_U_12
C1 0.091(3) 0.075(3) 0.041(2) -0.0105(17) 0.0154(19) -0.004(2)
C2 0.069(2) 0.062(2) 0.0342(17) -0.0032(15) 0.0084(15) 0.0009(18)
C3 0.070(2) 0.052(2) 0.0419(18) -0.0013(15) 0.0095(16) -0.0066(17)
C4 0.060(2) 0.0494(19) 0.0364(16) 0.0017(14) 0.0112(15) -0.0052(16)
C5 0.056(2) 0.0454(18) 0.0350(16) 0.0021(13) 0.0078(14) 0.0004(15)
C6 0.055(2) 0.0510(19) 0.0412(18) 0.0085(15) 0.0091(15) -0.0013(16)
C7 0.070(2) 0.062(2) 0.0347(17) 0.0074(15) 0.0142(15) 0.0006(18)
C8 0.062(2) 0.054(2) 0.0408(17) 0.0095(15) 0.0116(16) 0.0009(17)
C9 0.067(3) 0.072(3) 0.081(3) 0.030(2) -0.005(2) -0.002(2)
C10 0.074(3) 0.058(2) 0.078(3) 0.029(2) 0.008(2) 0.005(2)
C11 0.069(2) 0.0462(19) 0.0471(19) 0.0115(15) 0.0162(17) 0.0009(18)
C12 0.071(2) 0.0458(19) 0.0450(18) 0.0070(15) 0.0166(17) -0.0033(18)
C13 0.067(2) 0.0458(19) 0.0469(19) 0.0058(15) 0.0118(17) -0.0049(17)
C14 0.074(3) 0.055(2) 0.070(2) 0.0122(18) 0.004(2) -0.014(2)
C15 0.063(2) 0.073(3) 0.078(3) 0.012(2) 0.000(2) -0.014(2)
C16 0.060(2) 0.053(2) 0.0386(17) 0.0038(15) 0.0126(15) 0.0002(17)
C17 0.057(2) 0.0521(19) 0.0417(18) 0.0046(15) 0.0101(15) 0.0032(16)
C18 0.057(2) 0.0481(19) 0.0373(17) -0.0021(14) 0.0102(14) 0.0040(15)
C19 0.061(2) 0.0489(18) 0.0365(16) -0.0001(14) 0.0102(14) 0.0063(16)
C20 0.083(3) 0.054(2) 0.0421(19) 0.0030(15) 0.0155(17) 0.0150(18)
C21 0.086(3) 0.064(2) 0.0419(19) 0.0013(17) 0.0186(18) 0.019(2)
C22 0.077(3) 0.066(2) 0.0412(18) 0.0045(17) 0.0195(17) 0.010(2)
C23 0.129(4) 0.087(3) 0.065(3) 0.004(2) 0.045(3) 0.039(3)
C24 0.150(5) 0.141(5) 0.050(3) -0.016(3) -0.010(3) 0.007(4)
C25 0.174(5) 0.095(4) 0.074(3) -0.037(3) 0.035(3) -0.032(4)
C26 0.125(5) 0.127(5) 0.108(4) -0.047(3) 0.041(3) 0.006(3)
C30 0.070(2) 0.047(2) 0.058(2) 0.0113(17) 0.0116(18) -0.0054(17)
C31 0.106(3) 0.057(2) 0.065(3) 0.006(2) 0.009(2) -0.004(2)
C32 0.106(4) 0.044(2) 0.101(3) -0.008(2) 0.001(3) -0.006(2)
C33 0.097(3) 0.048(2) 0.106(4) 0.027(2) 0.012(3) -0.008(2)
C34 0.112(4) 0.062(3) 0.082(3) 0.027(2) 0.032(3) -0.006(2)
C35 0.091(3) 0.056(2) 0.070(3) 0.016(2) 0.025(2) -0.002(2)
N1 0.0571(18) 0.0462(15) 0.0461(15) 0.0105(12) 0.0118(13) -0.0024(13)
N2 0.0622(19) 0.0446(15) 0.0441(15) 0.0118(12) 0.0125(13) -0.0007(13)
N3 0.0660(18) 0.0423(15) 0.0427(15) -0.0008(12) 0.0132(13) -0.0055(13)
B1 0.068(3) 0.066(3) 0.095(4) 0.043(3) 0.007(3) -0.007(2)
F1 0.196(3) 0.0764(17) 0.0679(16) -0.0047(13) 0.0123(17) 0.0013(18)
F2 0.185(3) 0.0617(16) 0.140(3) -0.0204(17) -0.003(2) -0.0046(18)
F3 0.159(3) 0.0550(15) 0.169(3) 0.0414(17) 0.016(2) -0.0145(16)
F4 0.179(3) 0.098(2) 0.102(2) 0.0512(17) 0.0495(19) -0.0025(19)
F5 0.173(3) 0.0717(16) 0.0704(15) 0.0087(13) 0.0459(16) -0.0046(16)
F6 0.071(2) 0.090(5) 0.058(3) 0.038(3) 0.0128(19) -0.009(2)
F7 0.081(2) 0.050(2) 0.094(4) -0.010(2) 0.010(2) 0.0028(16)
C27 0.289(18) 0.115(8) 0.063(5) -0.024(5) 0.039(7) 0.090(10)
C28 0.29(2) 0.119(10) 0.144(12) 0.032(9) 0.131(14) 0.133(15)
C29 0.111(9) 0.241(17) 0.29(2) -0.081(16) 0.094(12) 0.051(10)
F7' 0.082(5) 0.103(9) 0.067(5) 0.026(6) 0.007(4) -0.006(5)
F6' 0.077(7) 0.052(6) 0.144(16) 0.031(7) -0.020(8) -0.009(4)
C29' 0.088(12) 0.106(15) 0.095(12) -0.015(10) 0.016(10) 0.036(11)

loop_
_atom_type_symbol
_atom_type_description
_atom_type_scat_dispersion_real
_atom_type_scat_dispersion_imag
_atom_type_scat_source
C C 0.0033 0.0016 'International Tables Vol C Tables 4.2.6.8 and 6.1.1.4'
H H 0.0000 0.0000 'International Tables Vol C Tables 4.2.6.8 and 6.1.1.4'
N N 0.0061 0.0033 'International Tables Vol C Tables 4.2.6.8 and 6.1.1.4'
B B 0.0013 0.0007 'International Tables Vol C Tables 4.2.6.8 and 6.1.1.4'
F F 0.0171 0.0103 'International Tables Vol C Tables 4.2.6.8 and 6.1.1.4'

loop_
_geom_angle_atom_site_label_1
_geom_angle_atom_site_label_2
_geom_angle_atom_site_label_3
_geom_angle
_geom_angle_site_symmetry_1
_geom_angle_site_symmetry_3
_geom_angle_publ_flag
C24 C1 C25 108.4(4) . . ?
C24 C1 C26 110.5(4) . . ?
C25 C1 C26 107.2(4) . . ?
C24 C1 C2 109.7(3) . . ?
C25 C1 C2 112.3(3) . . ?
C26 C1 C2 108.7(3) . . ?
C3 C2 C7 117.5(3) . . ?
C3 C2 C1 123.1(3) . . ?
C7 C2 C1 119.4(3) . . ?
C2 C3 C4 120.8(3) . . ?
C2 C3 H3 119.6 . . ?
C4 C3 H3 119.6 . . ?
C3 C4 C5 120.1(3) . . ?
C3 C4 C19 134.0(3) . 2_656 ?
C5 C4 C19 105.9(3) . 2_656 ?
N3 C5 C6 128.9(3) . . ?
N3 C5 C4 110.2(2) . . ?
C6 C5 C4 120.6(3) . . ?
C7 C6 C5 116.9(3) . . ?
C7 C6 C8 120.7(3) . . ?
C5 C6 C8 122.1(3) . . ?
C6 C7 C2 123.9(3) . . ?
C6 C7 H7 118.0 . . ?
C2 C7 H7 118.0 . . ?
N2 C8 C9 109.2(3) . . ?
N2 C8 C6 124.9(3) . . ?
C9 C8 C6 125.9(3) . . ?
C10 C9 C8 107.9(3) . . ?
C10 C9 H9 126.0 . . ?
C8 C9 H9 126.0 . . ?
C9 C10 C11 107.3(3) . . ?
C9 C10 H10 126.3 . . ?
C11 C10 H10 126.3 . . ?
C12 C11 N2 120.2(3) . . ?
C12 C11 C10 131.7(3) . . ?
N2 C11 C10 108.0(3) . . ?
C13 C12 C11 122.1(3) . . ?
C13 C12 C30 118.6(3) . . ?
C11 C12 C30 119.3(3) . . ?
C12 C13 C14 131.4(3) . . ?
C12 C13 N1 120.4(3) . . ?
C14 C13 N1 108.1(3) . . ?
C15 C14 C13 107.0(3) . . ?
C15 C14 H14 126.5 . . ?
C13 C14 H14 126.5 . . ?
C14 C15 C16 108.4(3) . . ?
C14 C15 H15 125.8 . . ?
C16 C15 H15 125.8 . . ?
N1 C16 C15 108.9(3) . . ?
N1 C16 C17 125.1(3) . . ?
C15 C16 C17 126.0(3) . . ?
C22 C17 C18 116.6(3) . . ?
C22 C17 C16 120.4(3) . . ?
C18 C17 C16 122.7(3) . . ?
N3 C18 C19 109.8(3) 2_656 . ?
N3 C18 C17 129.2(3) 2_656 . ?
C19 C18 C17 120.8(3) . . ?
C20 C19 C18 120.3(3) . . ?
C20 C19 C4 133.1(3) . 2_656 ?
C18 C19 C4 106.6(3) . 2_656 ?
C19 C20 C21 120.3(3) . . ?
C19 C20 H20 119.9 . . ?
C21 C20 H20 119.9 . . ?
C22 C21 C20 117.7(3) . . ?
C22 C21 C23 120.8(3) . . ?
C20 C21 C23 121.4(3) . . ?
C17 C22 C21 124.1(3) . . ?
C17 C22 H22 117.9 . . ?
C21 C22 H22 117.9 . . ?
C28 C23 C29 115.1(10) . . ?
C27' C23 C21 117.2(9) . . ?
C28 C23 C21 113.8(5) . . ?
C29 C23 C21 107.0(6) . . ?
C28 C23 C27 108.0(9) . . ?
C29 C23 C27 104.5(9) . . ?
C21 C23 C27 107.8(5) . . ?
C27' C23 C28' 113.3(14) . . ?
C21 C23 C28' 110.2(12) . . ?
C27' C23 C29' 105.9(11) . . ?
C21 C23 C29' 107.9(7) . . ?
C28' C23 C29' 100.6(12) . . ?
C1 C24 H24A 109.5 . . ?
C1 C24 H24B 109.5 . . ?
H24A C24 H24B 109.5 . . ?
C1 C24 H24C 109.5 . . ?
H24A C24 H24C 109.5 . . ?
H24B C24 H24C 109.5 . . ?
C1 C25 H25A 109.5 . . ?
C1 C25 H25B 109.5 . . ?
H25A C25 H25B 109.5 . . ?
C1 C25 H25C 109.5 . . ?
H25A C25 H25C 109.5 . . ?
H25B C25 H25C 109.5 . . ?
C1 C26 H26A 109.5 . . ?
C1 C26 H26B 109.5 . . ?
H26A C26 H26B 109.5 . . ?
C1 C26 H26C 109.5 . . ?
H26A C26 H26C 109.5 . . ?
H26B C26 H26C 109.5 . . ?
C31 C30 C35 116.8(3) . . ?
C31 C30 C12 121.9(3) . . ?
C35 C30 C12 121.3(3) . . ?
F1 C31 C30 119.0(3) . . ?
F1 C31 C32 119.3(4) . . ?
C30 C31 C32 121.7(4) . . ?
F2 C32 C33 120.6(4) . . ?
F2 C32 C31 119.8(4) . . ?
C33 C32 C31 119.6(4) . . ?
F3 C33 C34 120.5(4) . . ?
F3 C33 C32 119.4(5) . . ?
C34 C33 C32 120.1(4) . . ?
C33 C34 F4 119.6(4) . . ?
C33 C34 C35 120.4(4) . . ?
F4 C34 C35 119.9(4) . . ?
F5 C35 C34 118.5(4) . . ?
F5 C35 C30 120.2(3) . . ?
C34 C35 C30 121.3(4) . . ?
C16 N1 C13 107.5(3) . . ?
C16 N1 B1 127.9(3) . . ?
C13 N1 B1 124.3(3) . . ?
C8 N2 C11 107.5(3) . . ?
C8 N2 B1 127.6(3) . . ?
C11 N2 B1 124.9(3) . . ?
C5 N3 C18 107.4(3) . 2_656 ?
C5 N3 H3A 126.3 . . ?
C18 N3 H3A 126.3 2_656 . ?
F6 B1 F7 105.8(5) . . ?
F6' B1 N2 126.3(6) . . ?
F6 B1 N2 114.6(4) . . ?
F7 B1 N2 105.5(4) . . ?
F6' B1 N1 123.0(6) . . ?
F6 B1 N1 115.4(4) . . ?
F7 B1 N1 106.8(4) . . ?
N2 B1 N1 107.9(3) . . ?
F6' B1 F7' 98.2(9) . . ?
N2 B1 F7' 94.9(4) . . ?
N1 B1 F7' 93.0(5) . . ?
C23 C27 H27A 109.5 . . ?
C23 C27 H27B 109.5 . . ?
H27A C27 H27B 109.5 . . ?
C23 C27 H27C 109.5 . . ?
H27A C27 H27C 109.5 . . ?
H27B C27 H27C 109.5 . . ?
C23 C28 H28A 109.5 . . ?
C23 C28 H28B 109.5 . . ?
H28A C28 H28B 109.5 . . ?
C23 C28 H28C 109.5 . . ?
H28A C28 H28C 109.5 . . ?
H28B C28 H28C 109.5 . . ?
C23 C29 H29A 109.5 . . ?
C23 C29 H29B 109.5 . . ?
H29A C29 H29B 109.5 . . ?
C23 C29 H29C 109.5 . . ?
H29A C29 H29C 109.5 . . ?
H29B C29 H29C 109.5 . . ?
C23 C27' H27D 109.5 . . ?
C23 C27' H27E 109.5 . . ?
H27D C27' H27E 109.5 . . ?
C23 C27' H27F 109.5 . . ?
H27D C27' H27F 109.5 . . ?
H27E C27' H27F 109.5 . . ?
C23 C28' H28D 109.5 . . ?
C23 C28' H28E 109.5 . . ?
H28D C28' H28E 109.5 . . ?
C23 C28' H28F 109.5 . . ?
H28D C28' H28F 109.5 . . ?
H28E C28' H28F 109.5 . . ?
C23 C29' H29D 109.5 . . ?
C23 C29' H29E 109.5 . . ?
H29D C29' H29E 109.5 . . ?
C23 C29' H29F 109.5 . . ?
H29D C29' H29F 109.5 . . ?
H29E C29' H29F 109.5 . . ?

loop_
_geom_bond_atom_site_label_1
_geom_bond_atom_site_label_2
_geom_bond_distance
_geom_bond_site_symmetry_2
_geom_bond_publ_flag
C1 C24 1.521(6) . ?
C1 C25 1.523(6) . ?
C1 C26 1.530(6) . ?
C1 C2 1.534(5) . ?
C2 C3 1.384(4) . ?
C2 C7 1.401(5) . ?
C3 C4 1.391(4) . ?
C3 H3 0.9300 . ?
C4 C5 1.403(4) . ?
C4 C19 1.455(4) 2_656 ?
C5 N3 1.384(4) . ?
C5 C6 1.401(4) . ?
C6 C7 1.387(4) . ?
C6 C8 1.475(5) . ?
C7 H7 0.9300 . ?
C8 N2 1.344(4) . ?
C8 C9 1.394(5) . ?
C9 C10 1.364(5) . ?
C9 H9 0.9300 . ?
C10 C11 1.396(5) . ?
C10 H10 0.9300 . ?
C11 C12 1.387(5) . ?
C11 N2 1.394(4) . ?
C12 C13 1.383(5) . ?
C12 C30 1.497(4) . ?
C13 C14 1.395(5) . ?
C13 N1 1.402(4) . ?
C14 C15 1.360(5) . ?
C14 H14 0.9300 . ?
C15 C16 1.401(5) . ?
C15 H15 0.9300 . ?
C16 N1 1.340(4) . ?
C16 C17 1.478(4) . ?
C17 C22 1.384(4) . ?
C17 C18 1.406(4) . ?
C18 N3 1.393(4) 2_656 ?
C18 C19 1.398(4) . ?
C19 C20 1.383(4) . ?
C20 C21 1.398(5) . ?
C20 H20 0.9300 . ?
C21 C22 1.387(5) . ?
C21 C23 1.539(5) . ?
C22 H22 0.9300 . ?
C23 C27' 1.42(2) . ?
C23 C28 1.443(13) . ?
C23 C29 1.490(14) . ?
C23 C27 1.572(10) . ?
C23 C28' 1.59(3) . ?
C23 C29' 1.667(19) . ?
C24 H24A 0.9600 . ?
C24 H24B 0.9600 . ?
C24 H24C 0.9600 . ?
C25 H25A 0.9600 . ?
C25 H25B 0.9600 . ?
C25 H25C 0.9600 . ?
C26 H26A 0.9600 . ?
C26 H26B 0.9600 . ?
C26 H26C 0.9600 . ?
C30 C31 1.364(5) . ?
C30 C35 1.393(5) . ?
C31 F1 1.338(4) . ?
C31 C32 1.386(6) . ?
C32 F2 1.332(5) . ?
C32 C33 1.356(6) . ?
C33 F3 1.338(4) . ?
C33 C34 1.348(6) . ?
C34 F4 1.355(5) . ?
C34 C35 1.368(5) . ?
C35 F5 1.336(5) . ?
N1 B1 1.542(6) . ?
N2 B1 1.536(5) . ?
N3 H3A 0.8600 . ?
B1 F6' 1.105(9) . ?
B1 F6 1.295(6) . ?
B1 F7 1.508(7) . ?
B1 F7' 1.736(13) . ?
C27 H27A 0.9600 . ?
C27 H27B 0.9600 . ?
C27 H27C 0.9600 . ?
C28 H28A 0.9600 . ?
C28 H28B 0.9600 . ?
C28 H28C 0.9600 . ?
C29 H29A 0.9600 . ?
C29 H29B 0.9600 . ?
C29 H29C 0.9600 . ?
C27' H27D 0.9600 . ?
C27' H27E 0.9600 . ?
C27' H27F 0.9600 . ?
C28' H28D 0.9600 . ?
C28' H28E 0.9600 . ?
C28' H28F 0.9600 . ?
C29' H29D 0.9600 . ?
C29' H29E 0.9600 . ?
C29' H29F 0.9600 . ?
